data_7701916
loop_
_publ_author_name
'Sun, Ai-Huan'
'Wei, Qi'
'Fu, Ai-Ping'
'Han, Song-De'
'Li, Jin-Hua'
'Wang, Guo-Ming'

_publ_section_title
;
 Syntheses, structures and efficient visible light-driven photocatalytic
 properties of layered cuprous halides based on two types of building
 units.
;
_journal_issue 20
_journal_name_full 'Dalton transactions (Cambridge, England : 2003)'
_journal_page_first 6965
_journal_page_last 6972
_journal_paper_doi 10.1039/c7dt04733a
_journal_volume 47
_journal_year 2018
_chemical_formula_sum 'C21 H21 Br8 Cu5 N6'
_chemical_formula_weight 1314.42
_space_group_crystal_system monoclinic
_space_group_IT_number 14
_space_group_name_Hall '-P 2yn'
_space_group_name_H-M_alt 'P 1 21/n 1'
_symmetry_space_group_name_Hall '-P 2yn'
_symmetry_space_group_name_H-M 'P 1 21/n 1'
_atom_sites_solution_hydrogens geom
_audit_creation_method SHELXL-2016/6
_audit_update_record
;
2018-04-05 deposited with the CCDC.
2018-05-04 downloaded from the CCDC.
;
_cell_angle_alpha 90
_cell_angle_beta 100.016(6)
_cell_angle_gamma 90
_cell_formula_units_Z 4
_cell_length_a 13.5959(10)
_cell_length_b 14.1298(10)
_cell_length_c 17.0928(11)
_cell_measurement_reflns_used 2901
_cell_measurement_temperature 293(2)
_cell_measurement_theta_max 24.8740
_cell_measurement_theta_min 2.8200
_cell_volume 3233.6(4)
_computing_cell_refinement 'CrysAlisPro 1.171.39.16b (Rigaku OD, 2015)'
_computing_data_collection 'CrysAlisPro 1.171.39.16b (Rigaku OD, 2015)'
_computing_data_reduction 'CrysAlisPro 1.171.39.16b (Rigaku OD, 2015)'
_computing_molecular_graphics 'DIAMOND (Brandenburg, 1999)'
_computing_publication_material 'SHELXL-2016/6 (Sheldrick, 2016)'
_computing_structure_refinement 'SHELXL-2016/6 (Sheldrick, 2016)'
_computing_structure_solution 'SHELXL-2016/6 (Sheldrick, 2016)'
_diffrn_ambient_temperature 293(2)
_diffrn_measured_fraction_theta_full 0.999
_diffrn_measured_fraction_theta_max 0.999
_diffrn_measurement_device_type 'XtaLAB Mini (ROW)'
_diffrn_radiation_type MoK\a
_diffrn_radiation_wavelength 0.71073
_diffrn_reflns_av_R_equivalents 0.0428
_diffrn_reflns_av_unetI/netI 0.0606
_diffrn_reflns_Laue_measured_fraction_full 0.999
_diffrn_reflns_Laue_measured_fraction_max 0.999
_diffrn_reflns_limit_h_max 15
_diffrn_reflns_limit_h_min -16
_diffrn_reflns_limit_k_max 16
_diffrn_reflns_limit_k_min -16
_diffrn_reflns_limit_l_max 16
_diffrn_reflns_limit_l_min -20
_diffrn_reflns_number 11922
_diffrn_reflns_point_group_measured_fraction_full 0.999
_diffrn_reflns_point_group_measured_fraction_max 0.999
_diffrn_reflns_theta_full 25.009
_diffrn_reflns_theta_max 25.009
_diffrn_reflns_theta_min 2.549
_exptl_absorpt_coefficient_mu 13.146
_exptl_absorpt_correction_T_max 0.122
_exptl_absorpt_correction_T_min 0.079
_exptl_absorpt_correction_type multi-scan
_exptl_absorpt_process_details
;
CrysAlisPro 1.171.39.16b (Rigaku Oxford Diffraction, 2015)
Empirical absorption correction using spherical harmonics,
 implemented in SCALE3 ABSPACK scaling algorithm.
;
_exptl_crystal_colour black
_exptl_crystal_density_diffrn 2.700
_exptl_crystal_description block
_exptl_crystal_F_000 2456
_exptl_crystal_size_max 0.21
_exptl_crystal_size_mid 0.19
_exptl_crystal_size_min 0.16
_refine_diff_density_max 1.706
_refine_diff_density_min -1.611
_refine_diff_density_rms 0.188
_refine_ls_extinction_method none
_refine_ls_goodness_of_fit_ref 1.014
_refine_ls_hydrogen_treatment constr
_refine_ls_matrix_type full
_refine_ls_number_parameters 373
_refine_ls_number_reflns 5692
_refine_ls_number_restraints 0
_refine_ls_restrained_S_all 1.014
_refine_ls_R_factor_all 0.0793
_refine_ls_R_factor_gt 0.0524
_refine_ls_shift/su_max 0.000
_refine_ls_shift/su_mean 0.000
_refine_ls_structure_factor_coef Fsqd
_refine_ls_weighting_details 'w=1/[\s^2^(Fo^2^)+(0.0739P)^2^] where P=(Fo^2^+2Fc^2^)/3'
_refine_ls_weighting_scheme calc
_refine_ls_wR_factor_gt 0.1282
_refine_ls_wR_factor_ref 0.1440
_reflns_Friedel_coverage 0.000
_reflns_number_gt 4084
_reflns_number_total 5692
_reflns_threshold_expression 'I > 2\s(I)'
_cod_data_source_file c7dt04733a2.cif
_cod_data_source_block 1_CCDC2
_cod_database_code 7701916
_shelx_shelxl_version_number 2016/6
_shelx_space_group_comment
;
The symmetry employed for this shelxl refinement is uniquely defined
by the following loop, which should always be used as a source of
symmetry information in preference to the above space-group names.
They are only intended as comments.
;

loop_
_space_group_symop_operation_xyz
'x, y, z'
'-x+1/2, y+1/2, -z+1/2'
'-x, -y, -z'
'x-1/2, -y-1/2, z-1/2'

loop_
_atom_site_label
_atom_site_type_symbol
_atom_site_fract_x
_atom_site_fract_y
_atom_site_fract_z
_atom_site_U_iso_or_equiv
_atom_site_adp_type
_atom_site_occupancy
_atom_site_site_symmetry_order
_atom_site_calc_flag
_atom_site_refinement_flags_posn
_atom_site_refinement_flags_adp
_atom_site_refinement_flags_occupancy
Br1 Br 0.83585(7) 0.18201(7) 0.05318(5) 0.0485(3) Uani 1 1 d . . .
Br2 Br 0.54944(7) 0.13332(6) -0.00363(5) 0.0424(2) Uani 1 1 d . . .
Br3 Br 0.75548(7) -0.08733(6) 0.06360(5) 0.0474(3) Uani 1 1 d . . .
Br4 Br 0.69033(7) 0.10093(7) 0.23043(5) 0.0443(3) Uani 1 1 d . . .
Br5 Br 0.37589(8) 0.06629(8) 0.16097(5) 0.0529(3) Uani 1 1 d . . .
Br6 Br 0.49570(8) 0.28345(7) 0.29736(6) 0.0506(3) Uani 1 1 d . . .
Br7 Br 0.41130(7) 0.04387(8) 0.40234(6) 0.0538(3) Uani 1 1 d . . .
Br8 Br 0.20654(8) 0.26531(8) 0.31164(6) 0.0562(3) Uani 1 1 d . . .
C1 C 0.7665(7) 0.3448(6) 1.2334(4) 0.040(2) Uani 1 1 d . . .
H1 H 0.758585 0.319741 1.282201 0.048 Uiso 1 1 calc R U .
C2 C 0.6852(6) 0.3538(6) 1.1738(4) 0.037(2) Uani 1 1 d . . .
H2 H 0.622232 0.335712 1.182550 0.045 Uiso 1 1 calc R U .
C3 C 0.6968(6) 0.3891(5) 1.1019(4) 0.0299(18) Uani 1 1 d . . .
C4 C 0.7909(6) 0.4172(6) 1.0908(5) 0.037(2) Uani 1 1 d . . .
H4 H 0.800476 0.440711 1.041835 0.044 Uiso 1 1 calc R U .
C5 C 0.8695(7) 0.4100(6) 1.1520(5) 0.041(2) Uani 1 1 d . . .
H5 H 0.932258 0.431579 1.145648 0.049 Uiso 1 1 calc R U .
C6 C 0.2422(7) 0.2880(7) 1.0933(5) 0.044(2) Uani 1 1 d . . .
H6 H 0.233656 0.266740 1.143205 0.052 Uiso 1 1 calc R U .
C7 C 0.3353(6) 0.3084(6) 1.0798(5) 0.041(2) Uani 1 1 d . . .
H7 H 0.390169 0.300211 1.120059 0.049 Uiso 1 1 calc R U .
C8 C 0.3483(6) 0.3408(5) 1.0073(4) 0.0282(17) Uani 1 1 d . . .
C9 C 0.2657(6) 0.3495(6) 0.9483(5) 0.038(2) Uani 1 1 d . . .
H9 H 0.272691 0.369662 0.897772 0.046 Uiso 1 1 calc R U .
C10 C 0.1728(7) 0.3283(6) 0.9648(5) 0.042(2) Uani 1 1 d . . .
H10 H 0.116715 0.335371 0.925527 0.051 Uiso 1 1 calc R U .
C11 C 0.4932(7) 0.4709(6) 0.6909(5) 0.045(2) Uani 1 1 d . . .
H11 H 0.439543 0.470329 0.648876 0.054 Uiso 1 1 calc R U .
C12 C 0.4787(7) 0.4456(6) 0.7645(4) 0.040(2) Uani 1 1 d . . .
H12 H 0.415503 0.427978 0.772935 0.048 Uiso 1 1 calc R U .
C13 C 0.5583(6) 0.4462(6) 0.8269(4) 0.0312(18) Uani 1 1 d . . .
C14 C 0.6491(7) 0.4770(6) 0.8128(5) 0.041(2) Uani 1 1 d . . .
H14 H 0.703037 0.479973 0.854487 0.049 Uiso 1 1 calc R U .
C15 C 0.6612(7) 0.5036(6) 0.7379(5) 0.037(2) Uani 1 1 d . . .
H15 H 0.722562 0.526144 0.729070 0.045 Uiso 1 1 calc R U .
C16 C 0.6101(6) 0.3924(5) 1.0356(4) 0.0269(17) Uani 1 1 d . . .
C17 C 0.4463(6) 0.3663(5) 0.9917(4) 0.0297(18) Uani 1 1 d . . .
C18 C 0.5463(6) 0.4169(5) 0.9074(4) 0.0286(17) Uani 1 1 d . . .
C19 C 0.9406(8) 0.3622(8) 1.2878(6) 0.063(3) Uani 1 1 d . . .
H19A H 0.986580 0.413438 1.286160 0.094 Uiso 1 1 calc R U .
H19B H 0.974074 0.303137 1.283060 0.094 Uiso 1 1 calc R U .
H19C H 0.916429 0.363675 1.337283 0.094 Uiso 1 1 calc R U .
C20 C 0.0614(7) 0.2721(8) 1.0507(6) 0.064(3) Uani 1 1 d . . .
H20A H 0.019774 0.327339 1.045920 0.096 Uiso 1 1 calc R U .
H20B H 0.066749 0.246502 1.103334 0.096 Uiso 1 1 calc R U .
H20C H 0.032553 0.225542 1.012614 0.096 Uiso 1 1 calc R U .
C21 C 0.5980(8) 0.5232(7) 0.5982(5) 0.056(3) Uani 1 1 d . . .
H21A H 0.622277 0.587001 0.598620 0.085 Uiso 1 1 calc R U .
H21B H 0.535388 0.518602 0.562462 0.085 Uiso 1 1 calc R U .
H21C H 0.645568 0.481256 0.580923 0.085 Uiso 1 1 calc R U .
Cu1 Cu 0.70289(19) 0.18415(16) -0.05476(11) 0.0815(6) Uani 0.8 1 d . . P
Cu1A Cu 0.7664(6) 0.2291(7) -0.0703(4) 0.076(3) Uani 0.2 1 d . . P
Cu2 Cu 0.70884(11) 0.07295(9) 0.09410(7) 0.0591(4) Uani 1 1 d . . .
Cu3 Cu 0.52122(10) 0.14059(9) 0.22739(7) 0.0590(4) Uani 1 1 d . . .
Cu4 Cu 0.39185(12) 0.03387(12) 0.02533(8) 0.0783(5) Uani 1 1 d . . .
Cu5 Cu 0.36624(11) 0.18316(10) 0.33413(8) 0.0697(4) Uani 1 1 d . . .
N1 N 0.8563(5) 0.3717(5) 1.2218(4) 0.0380(17) Uani 1 1 d . . .
N2 N 0.1626(5) 0.2981(5) 1.0357(4) 0.0392(17) Uani 1 1 d . . .
N3 N 0.5842(6) 0.4969(5) 0.6776(4) 0.0397(18) Uani 1 1 d . . .
N4 N 0.5233(5) 0.3685(4) 1.0532(3) 0.0302(15) Uani 1 1 d . . .
N5 N 0.4560(5) 0.3909(5) 0.9168(4) 0.0325(16) Uani 1 1 d . . .
N6 N 0.6273(5) 0.4179(5) 0.9646(3) 0.0316(16) Uani 1 1 d . . .

loop_
_atom_site_aniso_label
_atom_site_aniso_U_11
_atom_site_aniso_U_22
_atom_site_aniso_U_33
_atom_site_aniso_U_23
_atom_site_aniso_U_13
_atom_site_aniso_U_12
Br1 0.0342(6) 0.0566(6) 0.0565(6) -0.0056(4) 0.0127(4) -0.0081(5)
Br2 0.0313(5) 0.0493(5) 0.0451(5) 0.0005(4) 0.0025(4) 0.0000(4)
Br3 0.0454(6) 0.0489(6) 0.0445(5) -0.0049(4) -0.0015(4) 0.0083(4)
Br4 0.0418(6) 0.0552(6) 0.0348(5) -0.0038(4) 0.0039(4) 0.0019(4)
Br5 0.0400(6) 0.0790(7) 0.0405(5) -0.0071(4) 0.0091(4) -0.0082(5)
Br6 0.0448(6) 0.0520(6) 0.0585(6) -0.0020(4) 0.0187(4) -0.0009(5)
Br7 0.0356(6) 0.0714(7) 0.0528(6) 0.0138(4) 0.0033(4) 0.0097(5)
Br8 0.0397(6) 0.0658(7) 0.0634(6) 0.0128(5) 0.0099(5) 0.0066(5)
C1 0.041(6) 0.054(6) 0.025(4) 0.004(3) 0.004(4) -0.008(5)
C2 0.028(5) 0.052(5) 0.033(4) 0.005(4) 0.004(3) -0.009(4)
C3 0.024(5) 0.034(4) 0.031(4) -0.007(3) 0.005(3) -0.003(4)
C4 0.031(5) 0.051(5) 0.029(4) -0.003(3) 0.003(3) 0.006(4)
C5 0.021(5) 0.049(5) 0.054(6) -0.009(4) 0.007(4) -0.010(4)
C6 0.034(5) 0.065(6) 0.036(5) 0.016(4) 0.014(4) 0.003(5)
C7 0.024(5) 0.060(6) 0.038(5) 0.008(4) 0.006(4) -0.002(4)
C8 0.026(5) 0.028(4) 0.031(4) 0.000(3) 0.005(3) -0.005(3)
C9 0.034(5) 0.050(5) 0.029(4) -0.001(3) 0.002(4) -0.008(4)
C10 0.030(5) 0.056(6) 0.038(5) 0.009(4) -0.002(4) -0.003(4)
C11 0.040(6) 0.047(5) 0.044(5) 0.010(4) -0.001(4) -0.006(4)
C12 0.031(5) 0.058(6) 0.032(5) 0.003(4) 0.008(4) -0.007(4)
C13 0.020(4) 0.039(5) 0.035(4) 0.004(3) 0.007(3) 0.004(4)
C14 0.032(5) 0.057(6) 0.033(5) 0.002(4) 0.004(4) 0.002(4)
C15 0.028(5) 0.050(5) 0.036(5) 0.010(4) 0.011(4) -0.004(4)
C16 0.024(5) 0.030(4) 0.027(4) -0.001(3) 0.005(3) -0.002(4)
C17 0.029(5) 0.034(4) 0.028(4) 0.000(3) 0.011(3) -0.001(4)
C18 0.018(4) 0.034(4) 0.036(4) 0.003(3) 0.008(3) -0.004(3)
C19 0.038(6) 0.087(8) 0.055(6) -0.004(5) -0.018(5) -0.003(6)
C20 0.028(6) 0.088(8) 0.083(8) 0.009(6) 0.028(5) -0.019(6)
C21 0.068(8) 0.077(7) 0.029(5) 0.006(4) 0.022(5) -0.003(6)
Cu1 0.0844(17) 0.0973(16) 0.0625(12) -0.0078(10) 0.0119(11) 0.0300(13)
Cu1A 0.046(5) 0.140(8) 0.042(4) -0.006(4) 0.009(3) 0.040(5)
Cu2 0.0630(9) 0.0617(8) 0.0549(8) -0.0101(6) 0.0162(6) -0.0054(7)
Cu3 0.0511(9) 0.0615(8) 0.0603(8) -0.0006(6) -0.0016(6) -0.0004(7)
Cu4 0.0681(10) 0.1142(13) 0.0478(8) -0.0109(7) -0.0037(7) 0.0221(9)
Cu5 0.0546(9) 0.0700(9) 0.0789(9) 0.0188(7) -0.0045(7) -0.0036(7)
N1 0.028(4) 0.040(4) 0.041(4) -0.007(3) -0.007(3) -0.002(3)
N2 0.022(4) 0.050(4) 0.048(4) -0.004(3) 0.011(3) -0.004(3)
N3 0.048(5) 0.045(4) 0.027(4) 0.003(3) 0.009(3) -0.006(4)
N4 0.031(4) 0.033(4) 0.025(3) -0.001(3) 0.002(3) 0.000(3)
N5 0.022(4) 0.044(4) 0.032(4) 0.006(3) 0.005(3) -0.001(3)
N6 0.025(4) 0.041(4) 0.028(4) 0.000(3) 0.002(3) -0.002(3)

loop_
_atom_type_symbol
_atom_type_description
_atom_type_scat_dispersion_real
_atom_type_scat_dispersion_imag
_atom_type_scat_source
C C 0.0033 0.0016 'International Tables Vol C Tables 4.2.6.8 and 6.1.1.4'
H H 0.0000 0.0000 'International Tables Vol C Tables 4.2.6.8 and 6.1.1.4'
N N 0.0061 0.0033 'International Tables Vol C Tables 4.2.6.8 and 6.1.1.4'
Cu Cu 0.3201 1.2651 'International Tables Vol C Tables 4.2.6.8 and 6.1.1.4'
Br Br -0.2901 2.4595 'International Tables Vol C Tables 4.2.6.8 and 6.1.1.4'

loop_
_geom_angle_atom_site_label_1
_geom_angle_atom_site_label_2
_geom_angle_atom_site_label_3
_geom_angle
_geom_angle_site_symmetry_1
_geom_angle_site_symmetry_3
Cu1A Br1 Cu1 28.6(2) . .
Cu1A Br1 Cu2 104.3(3) . .
Cu1 Br1 Cu2 75.71(8) . .
Cu1 Br2 Cu4 85.06(7) . 3_655
Cu1 Br2 Cu2 70.79(6) . .
Cu4 Br2 Cu2 63.09(5) 3_655 .
Cu1 Br2 Cu4 163.08(7) . .
Cu4 Br2 Cu4 79.68(6) 3_655 .
Cu2 Br2 Cu4 107.98(5) . .
Cu4 Br3 Cu2 67.99(5) 3_655 .
Cu3 Br4 Cu2 106.37(6) . .
Cu3 Br5 Cu4 109.94(7) . .
Cu3 Br6 Cu5 79.18(6) . .
Cu1A Br8 Cu1 28.3(3) 4_566 4_566
Cu1A Br8 Cu5 70.8(3) 4_566 .
Cu1 Br8 Cu5 99.04(8) 4_566 .
N1 C1 C2 120.4(8) . .
C3 C2 C1 119.9(8) . .
C2 C3 C4 119.0(7) . .
C2 C3 C16 119.9(7) . .
C4 C3 C16 121.1(7) . .
C5 C4 C3 119.6(8) . .
N1 C5 C4 120.1(8) . .
N2 C6 C7 120.8(8) . .
C6 C7 C8 119.9(8) . .
C7 C8 C9 118.5(8) . .
C7 C8 C17 121.3(7) . .
C9 C8 C17 120.1(7) . .
C10 C9 C8 119.4(8) . .
N2 C10 C9 120.6(7) . .
N3 C11 C12 120.9(8) . .
C11 C12 C13 119.7(9) . .
C14 C13 C12 118.4(8) . .
C14 C13 C18 120.2(7) . .
C12 C13 C18 121.4(8) . .
C13 C14 C15 120.6(8) . .
N3 C15 C14 119.7(8) . .
N4 C16 N6 126.1(7) . .
N4 C16 C3 116.3(6) . .
N6 C16 C3 117.6(7) . .
N4 C17 N5 122.7(7) . .
N4 C17 C8 118.4(7) . .
N5 C17 C8 118.8(7) . .
N5 C18 N6 125.4(7) . .
N5 C18 C13 116.6(6) . .
N6 C18 C13 118.0(7) . .
Cu1A Cu1 Br1 71.3(4) . .
Cu1A Cu1 Br8 58.1(4) . 4_665
Br1 Cu1 Br8 127.63(13) . 4_665
Cu1A Cu1 Br2 162.2(5) . .
Br1 Cu1 Br2 107.25(9) . .
Br8 Cu1 Br2 125.00(10) 4_665 .
Cu1A Cu1 Cu2 125.7(4) . .
Br1 Cu1 Cu2 54.51(5) . .
Br8 Cu1 Cu2 165.22(10) 4_665 .
Br2 Cu1 Cu2 56.71(6) . .
Cu1 Cu1A Br8 93.6(5) . 4_665
Cu1 Cu1A Br1 80.1(4) . .
Br8 Cu1A Br1 164.8(5) 4_665 .
Cu1 Cu1A Cu5 155.1(5) . 4_665
Br8 Cu1A Cu5 61.6(2) 4_665 4_665
Br1 Cu1A Cu5 123.1(4) . 4_665
Br4 Cu2 Br3 115.67(6) . .
Br4 Cu2 Br1 111.15(6) . .
Br3 Cu2 Br1 107.16(6) . .
Br4 Cu2 Br2 110.22(6) . .
Br3 Cu2 Br2 112.43(5) . .
Br1 Cu2 Br2 98.90(5) . .
Br4 Cu2 Cu4 133.85(7) . 3_655
Br3 Cu2 Cu4 55.71(5) . 3_655
Br1 Cu2 Cu4 114.52(6) . 3_655
Br2 Cu2 Cu4 56.72(5) . 3_655
Br4 Cu2 Cu1 138.10(7) . .
Br3 Cu2 Cu1 106.10(6) . .
Br1 Cu2 Cu1 49.78(6) . .
Br2 Cu2 Cu1 52.50(6) . .
Cu4 Cu2 Cu1 73.46(7) 3_655 .
Br5 Cu3 Br4 129.76(7) . .
Br5 Cu3 Br6 115.73(7) . .
Br4 Cu3 Br6 114.42(6) . .
Br5 Cu4 Br3 110.02(7) . 3_655
Br5 Cu4 Br2 113.59(7) . 3_655
Br3 Cu4 Br2 116.49(6) 3_655 3_655
Br5 Cu4 Br2 106.66(6) . .
Br3 Cu4 Br2 108.78(7) 3_655 .
Br2 Cu4 Br2 100.32(6) 3_655 .
Br5 Cu4 Cu2 135.41(9) . 3_655
Br3 Cu4 Cu2 56.31(5) 3_655 3_655
Br2 Cu4 Cu2 60.18(5) 3_655 3_655
Br2 Cu4 Cu2 117.92(7) . 3_655
Br7 Cu5 Br6 119.12(7) . .
Br7 Cu5 Br8 129.48(8) . .
Br6 Cu5 Br8 110.37(6) . .
Br7 Cu5 Cu1A 102.1(2) . 4_566
Br6 Cu5 Cu1A 111.37(18) . 4_566
Br8 Cu5 Cu1A 47.61(17) . 4_566
C1 N1 C5 120.9(7) . .
C1 N1 C19 118.4(8) . .
C5 N1 C19 120.7(8) . .
C10 N2 C6 120.7(8) . .
C10 N2 C20 119.2(8) . .
C6 N2 C20 120.0(8) . .
C15 N3 C11 120.5(7) . .
C15 N3 C21 119.5(8) . .
C11 N3 C21 119.9(7) . .
C16 N4 C17 115.8(6) . .
C18 N5 C17 115.6(6) . .
C16 N6 C18 114.3(7) . .

loop_
_geom_bond_atom_site_label_1
_geom_bond_atom_site_label_2
_geom_bond_distance
_geom_bond_site_symmetry_2
Br1 Cu1A 2.257(7) .
Br1 Cu1 2.348(2) .
Br1 Cu2 2.5033(16) .
Br2 Cu1 2.503(3) .
Br2 Cu4 2.5413(19) 3_655
Br2 Cu2 2.6373(16) .
Br2 Cu4 2.679(2) .
Br3 Cu4 2.4154(16) 3_655
Br3 Cu2 2.4326(16) .
Br4 Cu3 2.3584(17) .
Br4 Cu2 2.4194(15) .
Br5 Cu3 2.3483(16) .
Br5 Cu4 2.4100(17) .
Br6 Cu3 2.4021(16) .
Br6 Cu5 2.4260(17) .
Br7 Cu5 2.3151(16) .
Br8 Cu1A 2.043(7) 4_566
Br8 Cu1 2.401(2) 4_566
Br8 Cu5 2.4330(18) .
C1 N1 1.326(11) .
C1 C2 1.373(11) .
C2 C3 1.362(11) .
C3 C4 1.383(12) .
C3 C16 1.487(10) .
C4 C5 1.363(11) .
C5 N1 1.350(11) .
C6 N2 1.339(10) .
C6 C7 1.356(12) .
C7 C8 1.362(11) .
C8 C9 1.378(10) .
C8 C17 1.450(11) .
C9 C10 1.374(12) .
C10 N2 1.315(10) .
C11 N3 1.347(12) .
C11 C12 1.355(12) .
C12 C13 1.380(10) .
C13 C14 1.369(12) .
C13 C18 1.473(11) .
C14 C15 1.372(11) .
C15 N3 1.338(10) .
C16 N4 1.311(10) .
C16 N6 1.325(9) .
C17 N4 1.349(9) .
C17 N5 1.355(9) .
C18 N5 1.317(10) .
C18 N6 1.340(9) .
C19 N1 1.468(10) .
C20 N2 1.488(11) .
C21 N3 1.451(10) .
Cu1 Cu1A 1.140(10) .
Cu1 Cu2 2.980(3) .
Cu1A Cu5 2.611(10) 4_665
Cu2 Cu4 2.7106(19) 3_655
